data_7160074
loop_
_publ_author_name
'Bettoni, L&#xe9;o'
'Joly, Nicolas'
'Mendas, In&#xe8;s'
'Moscogiuri, Matteo Maria'
'Lohier, Jean-Fran&#xe7;ois'
'Gaillard, Sylvain'
'Poater, Albert'
'Renaud, Jean-Luc'

_publ_section_title
;
 Iron-catalyzed synthesis of substituted 3-arylquinolin-2(1<i>H</i>)-ones
 <i>via</i> an intramolecular dehydrogenative coupling of amido-alcohols.
;
_journal_issue 34
_journal_name_full 'Organic &amp; biomolecular chemistry'
_journal_page_first 6933
_journal_page_last 6940
_journal_paper_doi 10.1039/d4ob00649f
_journal_volume 22
_journal_year 2024
_chemical_formula_moiety 'C15 H10 F N O'
_chemical_formula_sum 'C15 H10 F N O'
_chemical_formula_weight 239.24
_chemical_name_systematic
;
3-(4-fluorophenyl)quinolin-2(1H)-one
;
_space_group_crystal_system monoclinic
_space_group_IT_number 15
_space_group_name_Hall '-C 2yc'
_space_group_name_H-M_alt 'C 1 2/c 1'
_atom_sites_solution_hydrogens mixed
_audit_creation_method SHELXL-2018/3
_audit_update_record
;
2024-04-16 deposited with the CCDC.	2024-07-25 downloaded from the CCDC.
;
_cell_angle_alpha 90
_cell_angle_beta 102.879(2)
_cell_angle_gamma 90
_cell_formula_units_Z 8
_cell_length_a 17.5169(8)
_cell_length_b 5.7876(3)
_cell_length_c 22.1074(11)
_cell_measurement_reflns_used 7339
_cell_measurement_temperature 170(2)
_cell_measurement_theta_max 32.25
_cell_measurement_theta_min 2.39
_cell_volume 2184.88(19)
_computing_cell_refinement 'Bruker SAINT'
_computing_data_collection 'Bruker APEX3'
_computing_data_reduction 'Bruker SAINT'
_computing_molecular_graphics 'Bruker SHELXTL'
_computing_publication_material 'Bruker SHELXTL'
_computing_structure_refinement 'SHELXL-2019/3 (Sheldrick, 2019)'
_computing_structure_solution 'SHELXT 2018/2 (Sheldrick, 2018)'
_diffrn_ambient_temperature 170(2)
_diffrn_measured_fraction_theta_full 0.996
_diffrn_measured_fraction_theta_max 0.995
_diffrn_measurement_device_type 'Bruker D8 QUEST'
_diffrn_measurement_method '\f and \w scans'
_diffrn_radiation_type MoK\a
_diffrn_radiation_wavelength 0.71073
_diffrn_reflns_av_R_equivalents 0.0288
_diffrn_reflns_av_unetI/netI 0.0223
_diffrn_reflns_Laue_measured_fraction_full 0.996
_diffrn_reflns_Laue_measured_fraction_max 0.995
_diffrn_reflns_limit_h_max 23
_diffrn_reflns_limit_h_min -23
_diffrn_reflns_limit_k_max 7
_diffrn_reflns_limit_k_min -7
_diffrn_reflns_limit_l_max 29
_diffrn_reflns_limit_l_min -28
_diffrn_reflns_number 13357
_diffrn_reflns_point_group_measured_fraction_full 0.996
_diffrn_reflns_point_group_measured_fraction_max 0.995
_diffrn_reflns_theta_full 25.242
_diffrn_reflns_theta_max 28.280
_diffrn_reflns_theta_min 2.385
_exptl_absorpt_coefficient_mu 0.103
_exptl_absorpt_correction_type multi-scan
_exptl_absorpt_process_details 'Sadabs 2016/2'
_exptl_crystal_colour colourless
_exptl_crystal_density_diffrn 1.455
_exptl_crystal_description stick
_exptl_crystal_F_000 992
_exptl_crystal_size_max 0.25
_exptl_crystal_size_mid 0.07
_exptl_crystal_size_min 0.06
_exptl_transmission_factor_max 0.7463
_exptl_transmission_factor_min 0.6613
_refine_diff_density_max 0.382
_refine_diff_density_min -0.259
_refine_diff_density_rms 0.046
_refine_ls_extinction_method none
_refine_ls_goodness_of_fit_ref 1.033
_refine_ls_hydrogen_treatment mixed
_refine_ls_matrix_type full
_refine_ls_number_parameters 167
_refine_ls_number_reflns 2714
_refine_ls_number_restraints 0
_refine_ls_restrained_S_all 1.033
_refine_ls_R_factor_all 0.0511
_refine_ls_R_factor_gt 0.0430
_refine_ls_shift/su_max 0.000
_refine_ls_shift/su_mean 0.000
_refine_ls_structure_factor_coef Fsqd
_refine_ls_weighting_details 'w=1/[\s^2^(Fo^2^)+(0.0554P)^2^+2.0108P] where P=(Fo^2^+2Fc^2^)/3'
_refine_ls_weighting_scheme calc
_refine_ls_wR_factor_gt 0.1106
_refine_ls_wR_factor_ref 0.1163
_reflns_Friedel_coverage 0.000
_reflns_number_gt 2322
_reflns_number_total 2714
_reflns_threshold_expression 'I > 2\s(I)'
_cod_data_source_file d4ob00649f2.cif
_cod_data_source_block bettoni9_0m_a
_cod_depositor_comments 'Adding full bibliography for 7160074--7160075.cif.'
_cod_original_sg_symbol_H-M 'C 2/c'
_cod_database_code 7160074
_shelx_shelxl_version_number 2018/3
_shelx_space_group_comment
;
The symmetry employed for this shelxl refinement is uniquely defined
by the following loop, which should always be used as a source of
symmetry information in preference to the above space-group names.
They are only intended as comments.
;

loop_
_space_group_symop_operation_xyz
'x, y, z'
'-x, y, -z+1/2'
'x+1/2, y+1/2, z'
'-x+1/2, y+1/2, -z+1/2'
'-x, -y, -z'
'x, -y, z-1/2'
'-x+1/2, -y+1/2, -z'
'x+1/2, -y+1/2, z-1/2'

loop_
_atom_site_label
_atom_site_type_symbol
_atom_site_fract_x
_atom_site_fract_y
_atom_site_fract_z
_atom_site_U_iso_or_equiv
_atom_site_adp_type
_atom_site_occupancy
_atom_site_site_symmetry_order
_atom_site_calc_flag
_atom_site_refinement_flags_posn
_atom_site_refinement_flags_adp
_atom_site_refinement_flags_occupancy
_atom_site_disorder_assembly
_atom_site_disorder_group
F1 F 0.12140(5) 0.60730(16) 0.24077(4) 0.0365(2) Uani 1 1 d . . . . .
O1 O 0.40930(5) 0.93959(15) 0.44333(4) 0.0220(2) Uani 1 1 d . . . . .
N1 N 0.46086(6) 0.74999(18) 0.53264(5) 0.0183(2) Uani 1 1 d . . . . .
C9 C 0.40738(7) 0.7704(2) 0.47750(5) 0.0172(2) Uani 1 1 d . . . . .
C2 C 0.41025(7) 0.3887(2) 0.56007(6) 0.0172(2) Uani 1 1 d . . . . .
C1 C 0.46370(7) 0.5722(2) 0.57479(5) 0.0173(2) Uani 1 1 d . . . . .
C8 C 0.35039(6) 0.5807(2) 0.46245(5) 0.0165(2) Uani 1 1 d . . . . .
C10 C 0.29075(6) 0.5905(2) 0.40307(5) 0.0171(2) Uani 1 1 d . . . . .
C7 C 0.35433(7) 0.3999(2) 0.50202(5) 0.0176(2) Uani 1 1 d . . . . .
H7 H 0.318549 0.275652 0.490781 0.021 Uiso 1 1 calc R U . . .
C11 C 0.28040(7) 0.4020(2) 0.36242(6) 0.0194(3) Uani 1 1 d . . . . .
H11 H 0.312354 0.268771 0.372599 0.023 Uiso 1 1 calc R U . . .
C3 C 0.41391(7) 0.2072(2) 0.60294(6) 0.0203(3) Uani 1 1 d . . . . .
H3 H 0.377927 0.082457 0.593811 0.024 Uiso 1 1 calc R U . . .
C15 C 0.24259(7) 0.7840(2) 0.38768(6) 0.0214(3) Uani 1 1 d . . . . .
H15 H 0.249586 0.913363 0.414804 0.026 Uiso 1 1 calc R U . . .
C6 C 0.51908(7) 0.5758(2) 0.63132(6) 0.0216(3) Uani 1 1 d . . . . .
H6 H 0.554341 0.701916 0.641442 0.026 Uiso 1 1 calc R U . . .
C4 C 0.46929(7) 0.2089(2) 0.65809(6) 0.0241(3) Uani 1 1 d . . . . .
H4 H 0.471900 0.084773 0.686593 0.029 Uiso 1 1 calc R U . . .
C12 C 0.22376(7) 0.4080(2) 0.30724(6) 0.0229(3) Uani 1 1 d . . . . .
H12 H 0.217214 0.281599 0.279139 0.027 Uiso 1 1 calc R U . . .
C14 C 0.18469(7) 0.7901(2) 0.33341(6) 0.0246(3) Uani 1 1 d . . . . .
H14 H 0.151125 0.920109 0.323464 0.029 Uiso 1 1 calc R U . . .
C5 C 0.52178(8) 0.3945(2) 0.67198(6) 0.0246(3) Uani 1 1 d . . . . .
H5 H 0.559793 0.394936 0.710073 0.029 Uiso 1 1 calc R U . . .
C13 C 0.17744(7) 0.6018(2) 0.29442(6) 0.0236(3) Uani 1 1 d . . . . .
H1 H 0.4967(10) 0.858(3) 0.5409(7) 0.030(4) Uiso 1 1 d . . . . .

loop_
_atom_site_aniso_label
_atom_site_aniso_U_11
_atom_site_aniso_U_22
_atom_site_aniso_U_33
_atom_site_aniso_U_23
_atom_site_aniso_U_13
_atom_site_aniso_U_12
F1 0.0342(5) 0.0451(5) 0.0227(4) 0.0069(4) -0.0098(3) -0.0059(4)
O1 0.0223(4) 0.0179(4) 0.0238(5) 0.0020(3) 0.0009(3) -0.0053(3)
N1 0.0171(5) 0.0174(5) 0.0196(5) -0.0025(4) 0.0023(4) -0.0058(4)
C9 0.0159(5) 0.0163(5) 0.0195(6) -0.0023(4) 0.0042(4) -0.0021(4)
C2 0.0152(5) 0.0179(5) 0.0192(6) -0.0023(4) 0.0051(4) -0.0010(4)
C1 0.0160(5) 0.0188(5) 0.0178(5) -0.0021(4) 0.0051(4) -0.0006(4)
C8 0.0139(5) 0.0167(5) 0.0188(6) -0.0034(4) 0.0038(4) -0.0011(4)
C10 0.0141(5) 0.0190(6) 0.0178(5) -0.0001(4) 0.0029(4) -0.0033(4)
C7 0.0154(5) 0.0167(5) 0.0208(6) -0.0033(4) 0.0044(4) -0.0037(4)
C11 0.0167(5) 0.0188(6) 0.0229(6) -0.0021(4) 0.0046(5) -0.0017(4)
C3 0.0187(5) 0.0203(6) 0.0227(6) 0.0004(5) 0.0062(5) -0.0006(4)
C15 0.0216(6) 0.0176(6) 0.0243(6) -0.0014(5) 0.0038(5) -0.0008(4)
C6 0.0173(5) 0.0264(6) 0.0205(6) -0.0039(5) 0.0033(5) -0.0040(5)
C4 0.0238(6) 0.0266(6) 0.0225(6) 0.0050(5) 0.0063(5) 0.0018(5)
C12 0.0234(6) 0.0257(6) 0.0196(6) -0.0054(5) 0.0050(5) -0.0067(5)
C14 0.0229(6) 0.0217(6) 0.0277(7) 0.0065(5) 0.0026(5) 0.0013(5)
C5 0.0206(6) 0.0339(7) 0.0175(6) 0.0000(5) 0.0005(5) -0.0002(5)
C13 0.0206(6) 0.0314(7) 0.0165(6) 0.0056(5) -0.0009(5) -0.0066(5)

loop_
_atom_type_symbol
_atom_type_description
_atom_type_scat_dispersion_real
_atom_type_scat_dispersion_imag
_atom_type_scat_source
C C 0.0033 0.0016 'International Tables Vol C Tables 4.2.6.8 and 6.1.1.4'
H H 0.0000 0.0000 'International Tables Vol C Tables 4.2.6.8 and 6.1.1.4'
F F 0.0171 0.0103 'International Tables Vol C Tables 4.2.6.8 and 6.1.1.4'
N N 0.0061 0.0033 'International Tables Vol C Tables 4.2.6.8 and 6.1.1.4'
O O 0.0106 0.0060 'International Tables Vol C Tables 4.2.6.8 and 6.1.1.4'

loop_
_geom_angle_atom_site_label_1
_geom_angle_atom_site_label_2
_geom_angle_atom_site_label_3
_geom_angle
_geom_angle_site_symmetry_1
_geom_angle_site_symmetry_3
_geom_angle_publ_flag
C9 N1 C1 125.47(10) . . ?
O1 C9 N1 120.31(10) . . ?
O1 C9 C8 124.04(11) . . ?
N1 C9 C8 115.65(10) . . ?
C1 C2 C3 118.72(11) . . ?
C1 C2 C7 117.43(11) . . ?
C3 C2 C7 123.84(11) . . ?
N1 C1 C6 120.27(11) . . ?
N1 C1 C2 118.99(10) . . ?
C6 C1 C2 120.73(11) . . ?
C7 C8 C9 119.71(10) . . ?
C7 C8 C10 121.61(10) . . ?
C9 C8 C10 118.67(10) . . ?
C15 C10 C11 118.92(11) . . ?
C15 C10 C8 120.85(10) . . ?
C11 C10 C8 120.20(10) . . ?
C8 C7 C2 122.65(10) . . ?
C12 C11 C10 120.60(11) . . ?
C4 C3 C2 120.52(11) . . ?
C14 C15 C10 121.06(11) . . ?
C5 C6 C1 119.18(11) . . ?
C3 C4 C5 119.80(12) . . ?
C13 C12 C11 118.26(11) . . ?
C13 C14 C15 117.92(12) . . ?
C6 C5 C4 121.04(11) . . ?
F1 C13 C12 118.45(12) . . ?
F1 C13 C14 118.33(12) . . ?
C12 C13 C14 123.22(11) . . ?

loop_
_geom_bond_atom_site_label_1
_geom_bond_atom_site_label_2
_geom_bond_distance
_geom_bond_site_symmetry_2
_geom_bond_publ_flag
F1 C13 1.3610(14) . ?
O1 C9 1.2418(15) . ?
N1 C9 1.3668(15) . ?
N1 C1 1.3817(16) . ?
C9 C8 1.4712(15) . ?
C2 C1 1.4051(16) . ?
C2 C3 1.4067(17) . ?
C2 C7 1.4319(16) . ?
C1 C6 1.4010(16) . ?
C8 C7 1.3558(16) . ?
C8 C10 1.4855(16) . ?
C10 C15 1.3978(16) . ?
C10 C11 1.3991(16) . ?
C11 C12 1.3906(17) . ?
C3 C4 1.3786(17) . ?
C15 C14 1.3880(17) . ?
C6 C5 1.3760(18) . ?
C4 C5 1.4025(18) . ?
C12 C13 1.3762(19) . ?
C14 C13 1.3780(19) . ?
